data_4107253
loop_
_publ_author_name
'Muhammad Farooq Ibad'
'Peter Langer'
'Axel Schulz'
'Alexander Villinger'

_publ_contact_author_address
;
Universit\"at Rostock
Institut f\"ur Chemie
Abteilung f\"ur Anorganische Chemie
Albert-Einstein-Strasse 3a 
18059 Rostock
Bundesrepublik Deutschland
;
_publ_contact_author_email
;
axel.schulz@uni-rostock.de, alexander.villinger@uni-rostock.de'
;
_publ_contact_author_fax '+49 (0)381/498-6382'
_publ_contact_author_name 'Axel Schulz, Alexander Villinger'
_publ_contact_author_phone '+49 (0)381/498-6400 or 6403'
_publ_section_title
;
 Silylium-Arene Adducts: An Experimental and Theoretical Study
;
_journal_name_full 'Journal of the American Chemical Society'
_journal_page_first 21016
_journal_page_last 21027
_journal_paper_doi 10.1021/ja209693a
_journal_volume 133
_journal_year 2011
_chemical_formula_moiety 'C12 H21 Si +, C24 B F20 -'
_chemical_formula_sum 'C36 H21 B F20 Si'
_chemical_formula_weight 872.43
_chemical_name_systematic
;
 ?
;
_space_group_IT_number 14
_symmetry_cell_setting monoclinic
_symmetry_Int_Tables_number 14
_symmetry_space_group_name_Hall '-P 2ybc'
_symmetry_space_group_name_H-M 'P 1 21/c 1'
_atom_sites_solution_hydrogens geom
_atom_sites_solution_primary direct
_atom_sites_solution_secondary difmap
_audit_author_name 'Villinger, A.'
_audit_creation_method SHELXL-97
_cell_angle_alpha 90.00
_cell_angle_beta 92.1760(10)
_cell_angle_gamma 90.00
_cell_formula_units_Z 8
_cell_length_a 22.1413(7)
_cell_length_b 16.9067(5)
_cell_length_c 18.9409(6)
_cell_measurement_reflns_used 9946
_cell_measurement_temperature 173(2)
_cell_measurement_theta_max 52.246
_cell_measurement_theta_min 4.617
_cell_volume 7085.2(4)
_computing_cell_refinement 'Bruker Apex v2.0-2'
_computing_data_collection 'Bruker Apex v2.0-2'
_computing_data_reduction 'Bruker SAINT'
_computing_molecular_graphics 'ORTEP-3 (Farrugia, 1997)'
_computing_publication_material SHELXL-97
_computing_structure_refinement 'SHELXL-97 (Sheldrick, 1997)'
_computing_structure_solution 'SHELXS-97 (Sheldrick, 1997)'
_diffrn_ambient_temperature 173(2)
_diffrn_measured_fraction_theta_full 0.995
_diffrn_measured_fraction_theta_max 0.995
_diffrn_measurement_device_type 'Bruker Apex Kappa II-CCD-diffractometer'
_diffrn_measurement_method 'phi and psi scans'
_diffrn_radiation_monochromator graphite
_diffrn_radiation_source 'sealed tube'
_diffrn_radiation_type MoK\a
_diffrn_radiation_wavelength 0.71073
_diffrn_reflns_av_R_equivalents 0.0309
_diffrn_reflns_av_sigmaI/netI 0.0307
_diffrn_reflns_limit_h_max 29
_diffrn_reflns_limit_h_min -28
_diffrn_reflns_limit_k_max 19
_diffrn_reflns_limit_k_min -22
_diffrn_reflns_limit_l_max 25
_diffrn_reflns_limit_l_min -25
_diffrn_reflns_number 80226
_diffrn_reflns_theta_full 28.00
_diffrn_reflns_theta_max 28.00
_diffrn_reflns_theta_min 0.92
_exptl_absorpt_coefficient_mu 0.200
_exptl_absorpt_correction_T_max 0.9554
_exptl_absorpt_correction_T_min 0.8643
_exptl_absorpt_correction_type multi-scan
_exptl_absorpt_process_details '(SADABS; Sheldrick, 2004)'
_exptl_crystal_colour colourless
_exptl_crystal_density_diffrn 1.636
_exptl_crystal_description block
_exptl_crystal_F_000 3488
_exptl_crystal_size_max 0.75
_exptl_crystal_size_mid 0.34
_exptl_crystal_size_min 0.23
_refine_diff_density_max 0.350
_refine_diff_density_min -0.337
_refine_diff_density_rms 0.045
_refine_ls_extinction_method none
_refine_ls_goodness_of_fit_ref 1.051
_refine_ls_hydrogen_treatment mixed
_refine_ls_matrix_type full
_refine_ls_number_parameters 1061
_refine_ls_number_reflns 17010
_refine_ls_number_restraints 0
_refine_ls_restrained_S_all 1.051
_refine_ls_R_factor_all 0.0718
_refine_ls_R_factor_gt 0.0408
_refine_ls_shift/su_max 0.001
_refine_ls_shift/su_mean 0.000
_refine_ls_structure_factor_coef Fsqd
_refine_ls_weighting_details 'calc w=1/[\s^2^(Fo^2^)+(0.0503P)^2^+1.6387P] where P=(Fo^2^+2Fc^2^)/3'
_refine_ls_weighting_scheme calc
_refine_ls_wR_factor_gt 0.1009
_refine_ls_wR_factor_ref 0.1102
_reflns_number_gt 11545
_reflns_number_total 17010
_reflns_threshold_expression >2\s(I)
_cod_data_source_file ja209693a_si_002_08.cif
_cod_data_source_block av_fi45_me3si_npropylbenzene
_cod_original_sg_symbol_H-M 'P 21/c'
_cod_database_code 4107253

loop_
_symmetry_equiv_pos_as_xyz
'x, y, z'
'-x, y+1/2, -z+1/2'
'-x, -y, -z'
'x, -y-1/2, z-1/2'

loop_
_atom_site_label
_atom_site_type_symbol
_atom_site_fract_x
_atom_site_fract_y
_atom_site_fract_z
_atom_site_U_iso_or_equiv
_atom_site_adp_type
_atom_site_occupancy
_atom_site_symmetry_multiplicity
_atom_site_calc_flag
_atom_site_refinement_flags
Si1 Si 0.54259(2) -0.29838(3) 0.18125(3) 0.04510(14) Uani 1 1 d .
C1 C 0.62396(8) -0.33415(12) 0.23657(11) 0.0416(4) Uani 1 1 d .
C2 C 0.66348(8) -0.27507(12) 0.21315(11) 0.0439(4) Uani 1 1 d .
H2 H 0.6804 -0.2796 0.1680 0.053 Uiso 1 1 calc R
C3 C 0.67756(8) -0.21110(12) 0.25524(10) 0.0432(4) Uani 1 1 d .
H3 H 0.7030 -0.1707 0.2382 0.052 Uiso 1 1 calc R
C4 C 0.65495(7) -0.20457(11) 0.32287(10) 0.0390(4) Uani 1 1 d .
C5 C 0.61903(8) -0.26574(12) 0.34809(10) 0.0421(4) Uani 1 1 d .
H5 H 0.6044 -0.2627 0.3945 0.050 Uiso 1 1 calc R
C6 C 0.60472(8) -0.32993(11) 0.30654(11) 0.0438(5) Uani 1 1 d .
H6 H 0.5816 -0.3719 0.3251 0.053 Uiso 1 1 calc R
C7 C 0.66802(9) -0.13357(13) 0.36821(11) 0.0504(5) Uani 1 1 d .
H7A H 0.6965 -0.0986 0.3440 0.060 Uiso 1 1 calc R
H7B H 0.6879 -0.1510 0.4133 0.060 Uiso 1 1 calc R
C8 C 0.61150(10) -0.08706(13) 0.38407(13) 0.0595(6) Uani 1 1 d .
H8A H 0.5914 -0.0703 0.3389 0.071 Uiso 1 1 calc R
H8B H 0.5832 -0.1220 0.4086 0.071 Uiso 1 1 calc R
C9 C 0.62420(14) -0.01464(15) 0.42929(15) 0.0789(8) Uani 1 1 d .
H9A H 0.6420 -0.0310 0.4752 0.118 Uiso 1 1 calc R
H9B H 0.5864 0.0138 0.4364 0.118 Uiso 1 1 calc R
H9C H 0.6525 0.0201 0.4055 0.118 Uiso 1 1 calc R
C10 C 0.52116(11) -0.19961(14) 0.21242(14) 0.0670(7) Uani 1 1 d .
H10A H 0.4845 -0.1820 0.1864 0.101 Uiso 1 1 calc R
H10B H 0.5541 -0.1623 0.2045 0.101 Uiso 1 1 calc R
H10C H 0.5135 -0.2020 0.2630 0.101 Uiso 1 1 calc R
C11 C 0.48845(10) -0.37606(15) 0.20305(15) 0.0691(7) Uani 1 1 d .
H11A H 0.4826 -0.3760 0.2541 0.104 Uiso 1 1 calc R
H11B H 0.5041 -0.4276 0.1889 0.104 Uiso 1 1 calc R
H11C H 0.4497 -0.3660 0.1779 0.104 Uiso 1 1 calc R
C12 C 0.56426(11) -0.30165(16) 0.08858(12) 0.0682(7) Uani 1 1 d .
H12A H 0.5283 -0.2945 0.0575 0.102 Uiso 1 1 calc R
H12B H 0.5828 -0.3529 0.0788 0.102 Uiso 1 1 calc R
H12C H 0.5933 -0.2593 0.0800 0.102 Uiso 1 1 calc R
H1 H 0.6225(9) -0.3836(13) 0.2108(11) 0.047(6) Uiso 1 1 d .
B1 B 0.84881(8) -0.21405(11) 0.53993(10) 0.0281(4) Uani 1 1 d .
C13 C 0.80166(7) -0.26927(10) 0.49122(9) 0.0306(4) Uani 1 1 d .
C14 C 0.80597(7) -0.28706(10) 0.42014(9) 0.0340(4) Uani 1 1 d .
C15 C 0.77070(9) -0.34347(11) 0.38513(11) 0.0447(5) Uani 1 1 d .
C16 C 0.72930(9) -0.38597(11) 0.42103(13) 0.0499(5) Uani 1 1 d .
C17 C 0.72325(8) -0.37186(11) 0.49141(12) 0.0475(5) Uani 1 1 d .
C18 C 0.75845(7) -0.31432(11) 0.52431(10) 0.0379(4) Uani 1 1 d .
C19 C 0.88267(7) -0.28215(10) 0.59027(9) 0.0305(3) Uani 1 1 d .
C20 C 0.91748(7) -0.34016(10) 0.55959(9) 0.0339(4) Uani 1 1 d .
C21 C 0.94243(8) -0.40379(10) 0.59512(11) 0.0420(4) Uani 1 1 d .
C22 C 0.93325(9) -0.41180(11) 0.66602(11) 0.0469(5) Uani 1 1 d .
C23 C 0.89928(9) -0.35699(12) 0.69964(10) 0.0444(5) Uani 1 1 d .
C24 C 0.87465(8) -0.29438(11) 0.66161(9) 0.0366(4) Uani 1 1 d .
C25 C 0.89510(7) -0.16042(9) 0.49298(8) 0.0277(3) Uani 1 1 d .
C26 C 0.95732(7) -0.15548(10) 0.50187(9) 0.0313(4) Uani 1 1 d .
C27 C 0.99287(7) -0.10304(10) 0.46651(9) 0.0347(4) Uani 1 1 d .
C28 C 0.96660(8) -0.05102(10) 0.41926(9) 0.0356(4) Uani 1 1 d .
C29 C 0.90481(8) -0.05214(10) 0.40830(9) 0.0338(4) Uani 1 1 d .
C30 C 0.87128(7) -0.10550(9) 0.44494(9) 0.0294(3) Uani 1 1 d .
C31 C 0.81673(7) -0.14443(10) 0.58716(9) 0.0327(4) Uani 1 1 d .
C32 C 0.85311(8) -0.09936(11) 0.63306(9) 0.0391(4) Uani 1 1 d .
C33 C 0.83373(10) -0.03534(12) 0.67080(11) 0.0529(5) Uani 1 1 d .
C34 C 0.77437(11) -0.01279(13) 0.66394(13) 0.0602(6) Uani 1 1 d .
C35 C 0.73594(9) -0.05468(13) 0.61974(11) 0.0503(5) Uani 1 1 d .
C36 C 0.75746(8) -0.11850(11) 0.58221(9) 0.0381(4) Uani 1 1 d .
F1 F 0.84720(5) -0.25130(6) 0.38029(5) 0.0422(2) Uani 1 1 d .
F2 F 0.77795(6) -0.35760(7) 0.31595(6) 0.0634(3) Uani 1 1 d .
F3 F 0.69592(6) -0.44164(7) 0.38730(8) 0.0765(4) Uani 1 1 d .
F4 F 0.68399(5) -0.41419(8) 0.52834(8) 0.0699(4) Uani 1 1 d .
F5 F 0.75045(5) -0.30410(7) 0.59422(6) 0.0491(3) Uani 1 1 d .
F6 F 0.92758(4) -0.33569(6) 0.48953(5) 0.0419(2) Uani 1 1 d .
F7 F 0.97485(5) -0.45832(7) 0.56132(7) 0.0616(3) Uani 1 1 d .
F8 F 0.95713(6) -0.47403(7) 0.70228(8) 0.0713(4) Uani 1 1 d .
F9 F 0.88938(6) -0.36493(8) 0.76869(6) 0.0657(3) Uani 1 1 d .
F10 F 0.84026(5) -0.24527(7) 0.69959(5) 0.0500(3) Uani 1 1 d .
F11 F 0.98776(4) -0.20305(6) 0.54884(5) 0.0414(2) Uani 1 1 d .
F12 F 1.05324(4) -0.10220(7) 0.47839(6) 0.0514(3) Uani 1 1 d .
F13 F 1.00041(5) 0.00046(7) 0.38372(6) 0.0526(3) Uani 1 1 d .
F14 F 0.87866(5) -0.00170(6) 0.36195(6) 0.0475(3) Uani 1 1 d .
F15 F 0.81067(4) -0.10273(6) 0.43263(5) 0.0388(2) Uani 1 1 d .
F16 F 0.91201(5) -0.11912(6) 0.64315(5) 0.0446(3) Uani 1 1 d .
F17 F 0.87240(7) 0.00469(8) 0.71412(8) 0.0773(4) Uani 1 1 d .
F18 F 0.75404(7) 0.04920(9) 0.70072(9) 0.0909(5) Uani 1 1 d .
F19 F 0.67677(6) -0.03448(8) 0.61298(7) 0.0686(4) Uani 1 1 d .
F20 F 0.71576(4) -0.15541(7) 0.53976(6) 0.0463(3) Uani 1 1 d .
Si2 Si 0.95568(2) 0.29334(3) 0.67031(3) 0.04211(13) Uani 1 1 d .
C37 C 0.88964(9) 0.34810(12) 0.73377(12) 0.0447(5) Uani 1 1 d .
C38 C 0.84004(8) 0.29876(12) 0.71507(11) 0.0450(5) Uani 1 1 d .
H38 H 0.8178 0.3073 0.6719 0.054 Uiso 1 1 calc R
C39 C 0.82414(8) 0.23897(12) 0.75884(11) 0.0470(5) Uani 1 1 d .
H39 H 0.7924 0.2041 0.7443 0.056 Uiso 1 1 calc R
C40 C 0.85349(8) 0.22788(13) 0.82443(11) 0.0482(5) Uani 1 1 d .
C41 C 0.89948(9) 0.27959(15) 0.84526(11) 0.0529(5) Uani 1 1 d .
H41 H 0.9191 0.2735 0.8904 0.064 Uiso 1 1 calc R
C42 C 0.91699(9) 0.33915(13) 0.80167(12) 0.0510(5) Uani 1 1 d .
H42 H 0.9479 0.3748 0.8173 0.061 Uiso 1 1 calc R
C43 C 0.83693(11) 0.16008(17) 0.87053(15) 0.0779(8) Uani 1 1 d .
H43A H 0.7978 0.1380 0.8529 0.094 Uiso 1 1 calc R
H43B H 0.8314 0.1799 0.9190 0.094 Uiso 1 1 calc R
C44 C 0.88310(12) 0.09532(14) 0.87328(14) 0.0686(7) Uani 1 1 d .
H44A H 0.9207 0.1163 0.8962 0.082 Uiso 1 1 calc R
H44B H 0.8924 0.0807 0.8243 0.082 Uiso 1 1 calc R
C45 C 0.86531(15) 0.02173(17) 0.91172(16) 0.0855(8) Uani 1 1 d .
H45A H 0.8603 0.0341 0.9617 0.128 Uiso 1 1 calc R
H45B H 0.8969 -0.0184 0.9075 0.128 Uiso 1 1 calc R
H45C H 0.8271 0.0015 0.8911 0.128 Uiso 1 1 calc R
C46 C 0.96056(11) 0.18840(13) 0.69531(12) 0.0617(6) Uani 1 1 d .
H46A H 0.9957 0.1643 0.6738 0.093 Uiso 1 1 calc R
H46B H 0.9237 0.1610 0.6787 0.093 Uiso 1 1 calc R
H46C H 0.9649 0.1839 0.7468 0.093 Uiso 1 1 calc R
C47 C 1.02549(9) 0.34795(16) 0.69067(14) 0.0655(6) Uani 1 1 d .
H47A H 1.0388 0.3378 0.7398 0.098 Uiso 1 1 calc R
H47B H 1.0182 0.4047 0.6842 0.098 Uiso 1 1 calc R
H47C H 1.0569 0.3306 0.6590 0.098 Uiso 1 1 calc R
C48 C 0.92575(11) 0.31047(16) 0.57931(12) 0.0656(6) Uani 1 1 d .
H48A H 0.9563 0.2954 0.5457 0.098 Uiso 1 1 calc R
H48B H 0.9157 0.3666 0.5732 0.098 Uiso 1 1 calc R
H48C H 0.8893 0.2785 0.5707 0.098 Uiso 1 1 calc R
H37 H 0.8941(9) 0.3948(13) 0.7097(11) 0.046(6) Uiso 1 1 d .
B2 B 0.64795(7) 0.29288(11) 0.54654(9) 0.0258(4) Uani 1 1 d .
C49 C 0.68619(7) 0.36499(10) 0.58747(8) 0.0296(3) Uani 1 1 d .
C50 C 0.74187(7) 0.39582(10) 0.57148(9) 0.0343(4) Uani 1 1 d .
C51 C 0.77006(8) 0.45686(11) 0.60858(10) 0.0397(4) Uani 1 1 d .
C52 C 0.74189(8) 0.49222(10) 0.66311(10) 0.0404(4) Uani 1 1 d .
C53 C 0.68535(9) 0.46683(10) 0.67967(9) 0.0384(4) Uani 1 1 d .
C54 C 0.65932(7) 0.40499(10) 0.64231(9) 0.0319(4) Uani 1 1 d .
C55 C 0.68610(7) 0.24267(9) 0.48780(9) 0.0298(3) Uani 1 1 d .
C56 C 0.66572(7) 0.22218(10) 0.42025(9) 0.0326(4) Uani 1 1 d .
C57 C 0.69556(8) 0.17159(11) 0.37614(10) 0.0401(4) Uani 1 1 d .
C58 C 0.74896(9) 0.13862(12) 0.39842(12) 0.0484(5) Uani 1 1 d .
C59 C 0.77170(8) 0.15485(12) 0.46556(12) 0.0508(5) Uani 1 1 d .
C60 C 0.74004(7) 0.20552(11) 0.50768(10) 0.0379(4) Uani 1 1 d .
C61 C 0.62859(7) 0.22163(9) 0.60096(8) 0.0276(3) Uani 1 1 d .
C62 C 0.58981(7) 0.16158(10) 0.57737(9) 0.0305(3) Uani 1 1 d .
C63 C 0.57444(8) 0.09681(10) 0.61671(10) 0.0381(4) Uani 1 1 d .
C64 C 0.59872(9) 0.08894(11) 0.68444(10) 0.0439(5) Uani 1 1 d .
C65 C 0.63764(9) 0.14513(11) 0.71072(9) 0.0420(4) Uani 1 1 d .
C66 C 0.65231(7) 0.20892(10) 0.66869(9) 0.0330(4) Uani 1 1 d .
C67 C 0.58979(7) 0.34087(9) 0.51019(8) 0.0271(3) Uani 1 1 d .
C68 C 0.59950(8) 0.39440(10) 0.45645(9) 0.0318(4) Uani 1 1 d .
C69 C 0.55449(9) 0.43828(10) 0.42263(9) 0.0381(4) Uani 1 1 d .
C70 C 0.49577(8) 0.43055(10) 0.44330(10) 0.0399(4) Uani 1 1 d .
C71 C 0.48386(7) 0.38122(10) 0.49788(10) 0.0372(4) Uani 1 1 d .
C72 C 0.53042(7) 0.33794(9) 0.53046(9) 0.0301(3) Uani 1 1 d .
F21 F 0.77335(5) 0.36614(7) 0.51754(6) 0.0487(3) Uani 1 1 d .
F22 F 0.82543(5) 0.48217(7) 0.59086(7) 0.0598(3) Uani 1 1 d .
F23 F 0.76870(6) 0.55194(7) 0.69921(7) 0.0598(3) Uani 1 1 d .
F24 F 0.65600(5) 0.50185(7) 0.73219(6) 0.0547(3) Uani 1 1 d .
F25 F 0.60448(4) 0.38132(6) 0.66261(5) 0.0391(2) Uani 1 1 d .
F26 F 0.61218(5) 0.24930(6) 0.39274(5) 0.0405(2) Uani 1 1 d .
F27 F 0.67109(6) 0.15255(7) 0.31230(6) 0.0557(3) Uani 1 1 d .
F28 F 0.77802(6) 0.08870(8) 0.35603(8) 0.0734(4) Uani 1 1 d .
F29 F 0.82371(5) 0.12246(9) 0.48906(8) 0.0796(4) Uani 1 1 d .
F30 F 0.76385(4) 0.21717(7) 0.57415(6) 0.0494(3) Uani 1 1 d .
F31 F 0.56515(4) 0.16506(6) 0.51096(5) 0.0384(2) Uani 1 1 d .
F32 F 0.53721(5) 0.04075(6) 0.58963(7) 0.0553(3) Uani 1 1 d .
F33 F 0.58482(7) 0.02541(7) 0.72337(7) 0.0672(4) Uani 1 1 d .
F34 F 0.66256(6) 0.13789(7) 0.77603(6) 0.0620(3) Uani 1 1 d .
F35 F 0.69371(5) 0.25882(6) 0.69801(5) 0.0449(3) Uani 1 1 d .
F36 F 0.65593(5) 0.40350(6) 0.43341(5) 0.0411(2) Uani 1 1 d .
F37 F 0.56697(6) 0.48768(7) 0.36941(6) 0.0558(3) Uani 1 1 d .
F38 F 0.45110(5) 0.47192(7) 0.41045(6) 0.0592(3) Uani 1 1 d .
F39 F 0.42709(4) 0.37397(7) 0.52059(7) 0.0533(3) Uani 1 1 d .
F40 F 0.51325(4) 0.29193(6) 0.58455(5) 0.0396(2) Uani 1 1 d .

loop_
_atom_site_aniso_label
_atom_site_aniso_U_11
_atom_site_aniso_U_22
_atom_site_aniso_U_33
_atom_site_aniso_U_23
_atom_site_aniso_U_13
_atom_site_aniso_U_12
Si1 0.0379(3) 0.0436(3) 0.0535(3) 0.0008(3) -0.0024(2) 0.0071(2)
C1 0.0361(10) 0.0382(11) 0.0506(12) 0.0034(9) 0.0020(8) 0.0063(8)
C2 0.0345(9) 0.0512(12) 0.0465(11) 0.0040(9) 0.0064(8) 0.0032(8)
C3 0.0338(9) 0.0480(11) 0.0480(11) 0.0106(9) 0.0058(8) -0.0035(8)
C4 0.0304(9) 0.0462(11) 0.0400(10) 0.0097(8) -0.0037(7) 0.0018(8)
C5 0.0407(10) 0.0485(11) 0.0371(10) 0.0136(9) 0.0027(8) 0.0030(8)
C6 0.0405(10) 0.0380(10) 0.0528(12) 0.0181(9) 0.0009(8) 0.0007(8)
C7 0.0494(11) 0.0557(13) 0.0455(11) 0.0040(10) -0.0051(9) -0.0079(9)
C8 0.0652(14) 0.0537(13) 0.0603(14) -0.0056(11) 0.0101(11) -0.0074(11)
C9 0.107(2) 0.0549(15) 0.0739(18) -0.0115(13) -0.0049(15) -0.0038(14)
C10 0.0632(14) 0.0567(14) 0.0794(17) -0.0042(12) -0.0197(12) 0.0237(11)
C11 0.0388(11) 0.0706(16) 0.098(2) -0.0030(14) 0.0047(12) -0.0026(11)
C12 0.0647(15) 0.0823(18) 0.0565(14) 0.0033(13) -0.0120(11) 0.0065(13)
B1 0.0251(8) 0.0307(10) 0.0284(9) -0.0005(8) 0.0020(7) 0.0008(7)
C13 0.0231(7) 0.0306(8) 0.0378(9) 0.0038(7) -0.0015(6) 0.0034(6)
C14 0.0302(8) 0.0315(9) 0.0400(10) 0.0022(7) -0.0041(7) 0.0009(7)
C15 0.0486(11) 0.0361(10) 0.0479(12) -0.0033(9) -0.0173(9) 0.0047(8)
C16 0.0423(10) 0.0307(10) 0.0745(15) 0.0081(10) -0.0272(10) -0.0050(8)
C17 0.0266(9) 0.0405(11) 0.0745(15) 0.0227(10) -0.0097(9) -0.0028(8)
C18 0.0248(8) 0.0408(10) 0.0478(11) 0.0104(8) -0.0007(7) 0.0032(7)
C19 0.0274(8) 0.0317(9) 0.0323(9) 0.0013(7) -0.0015(6) -0.0029(6)
C20 0.0301(8) 0.0368(9) 0.0344(9) -0.0011(7) -0.0025(7) -0.0009(7)
C21 0.0343(9) 0.0311(9) 0.0599(13) -0.0047(9) -0.0064(8) 0.0022(7)
C22 0.0476(11) 0.0333(10) 0.0585(13) 0.0145(9) -0.0138(9) -0.0030(8)
C23 0.0512(11) 0.0443(11) 0.0371(10) 0.0108(9) -0.0048(8) -0.0077(9)
C24 0.0371(9) 0.0388(10) 0.0337(9) 0.0027(8) 0.0003(7) -0.0006(7)
C25 0.0272(8) 0.0291(8) 0.0270(8) -0.0049(7) 0.0019(6) 0.0014(6)
C26 0.0288(8) 0.0329(9) 0.0320(9) -0.0042(7) -0.0020(7) 0.0025(7)
C27 0.0247(8) 0.0372(9) 0.0426(10) -0.0111(8) 0.0043(7) -0.0035(7)
C28 0.0397(9) 0.0282(9) 0.0399(10) -0.0045(7) 0.0133(8) -0.0071(7)
C29 0.0412(9) 0.0269(9) 0.0336(9) -0.0014(7) 0.0041(7) 0.0026(7)
C30 0.0257(8) 0.0306(9) 0.0320(9) -0.0036(7) 0.0014(6) 0.0019(6)
C31 0.0360(9) 0.0341(9) 0.0285(9) 0.0024(7) 0.0072(7) 0.0027(7)
C32 0.0418(10) 0.0409(10) 0.0349(10) -0.0022(8) 0.0068(8) 0.0010(8)
C33 0.0654(14) 0.0459(12) 0.0475(12) -0.0146(10) 0.0044(10) -0.0042(10)
C34 0.0709(15) 0.0481(13) 0.0624(15) -0.0167(11) 0.0144(12) 0.0164(11)
C35 0.0497(12) 0.0492(12) 0.0527(12) -0.0011(10) 0.0118(9) 0.0179(9)
C36 0.0390(9) 0.0396(10) 0.0359(10) 0.0010(8) 0.0051(8) 0.0041(8)
F1 0.0485(6) 0.0466(6) 0.0318(5) -0.0051(5) 0.0042(4) -0.0064(5)
F2 0.0870(9) 0.0519(7) 0.0493(7) -0.0140(6) -0.0226(6) -0.0017(6)
F3 0.0719(8) 0.0432(7) 0.1104(11) 0.0070(7) -0.0479(8) -0.0191(6)
F4 0.0335(6) 0.0646(8) 0.1105(11) 0.0414(8) -0.0114(6) -0.0162(5)
F5 0.0363(6) 0.0607(7) 0.0512(7) 0.0149(6) 0.0137(5) 0.0007(5)
F6 0.0394(5) 0.0473(6) 0.0392(6) -0.0068(5) 0.0037(4) 0.0077(5)
F7 0.0608(7) 0.0424(7) 0.0810(9) -0.0099(6) -0.0057(6) 0.0192(6)
F8 0.0828(9) 0.0447(7) 0.0848(10) 0.0261(7) -0.0181(7) 0.0089(6)
F9 0.0885(9) 0.0681(8) 0.0402(7) 0.0236(6) -0.0007(6) -0.0032(7)
F10 0.0642(7) 0.0539(7) 0.0326(6) 0.0049(5) 0.0126(5) 0.0091(6)
F11 0.0275(5) 0.0505(6) 0.0453(6) 0.0065(5) -0.0079(4) 0.0022(4)
F12 0.0258(5) 0.0572(7) 0.0712(8) -0.0051(6) 0.0030(5) -0.0088(5)
F13 0.0519(6) 0.0418(6) 0.0654(8) 0.0051(6) 0.0193(6) -0.0135(5)
F14 0.0557(6) 0.0357(6) 0.0514(7) 0.0137(5) 0.0045(5) 0.0056(5)
F15 0.0273(5) 0.0426(6) 0.0461(6) 0.0081(5) -0.0028(4) 0.0038(4)
F16 0.0410(6) 0.0519(7) 0.0408(6) -0.0083(5) -0.0016(5) -0.0041(5)
F17 0.0877(10) 0.0692(9) 0.0748(9) -0.0385(8) -0.0008(8) -0.0068(7)
F18 0.1016(11) 0.0701(10) 0.1020(12) -0.0441(9) 0.0151(9) 0.0264(8)
F19 0.0544(7) 0.0704(9) 0.0819(9) -0.0091(7) 0.0145(6) 0.0301(6)
F20 0.0324(5) 0.0559(7) 0.0505(7) -0.0031(5) 0.0003(5) 0.0107(5)
Si2 0.0416(3) 0.0429(3) 0.0419(3) -0.0016(2) 0.0020(2) 0.0084(2)
C37 0.0418(10) 0.0312(10) 0.0616(13) -0.0001(9) 0.0092(9) 0.0057(8)
C38 0.0373(10) 0.0488(11) 0.0483(11) 0.0039(9) -0.0077(8) 0.0075(8)
C39 0.0319(9) 0.0505(12) 0.0577(13) 0.0047(10) -0.0108(8) -0.0025(8)
C40 0.0323(9) 0.0640(13) 0.0487(12) 0.0076(10) 0.0049(8) 0.0075(9)
C41 0.0372(10) 0.0850(16) 0.0365(10) -0.0116(11) -0.0003(8) 0.0050(10)
C42 0.0362(10) 0.0557(13) 0.0615(14) -0.0327(11) 0.0049(9) -0.0020(9)
C43 0.0538(14) 0.099(2) 0.0814(18) 0.0460(16) 0.0108(12) 0.0111(13)
C44 0.0873(18) 0.0521(14) 0.0672(16) -0.0067(12) 0.0145(13) -0.0017(12)
C45 0.111(2) 0.0729(18) 0.0735(18) 0.0140(15) 0.0149(16) 0.0029(16)
C46 0.0812(16) 0.0471(12) 0.0577(14) -0.0047(11) 0.0140(12) 0.0222(11)
C47 0.0402(11) 0.0807(17) 0.0763(17) -0.0110(13) 0.0110(11) 0.0010(11)
C48 0.0623(14) 0.0883(18) 0.0462(13) 0.0090(12) 0.0026(10) 0.0122(12)
B2 0.0232(8) 0.0289(9) 0.0252(9) 0.0006(7) -0.0006(7) 0.0005(7)
C49 0.0291(8) 0.0293(8) 0.0302(9) -0.0002(7) -0.0015(6) 0.0013(6)
C50 0.0332(9) 0.0347(9) 0.0351(9) -0.0042(7) 0.0029(7) -0.0002(7)
C51 0.0335(9) 0.0352(10) 0.0502(11) 0.0000(8) -0.0019(8) -0.0075(7)
C52 0.0488(10) 0.0309(9) 0.0409(10) -0.0055(8) -0.0085(8) -0.0046(8)
C53 0.0543(11) 0.0306(9) 0.0303(9) -0.0046(7) 0.0009(8) 0.0054(8)
C54 0.0331(8) 0.0321(9) 0.0305(9) 0.0008(7) 0.0006(7) 0.0007(7)
C55 0.0277(8) 0.0278(8) 0.0341(9) -0.0011(7) 0.0049(7) -0.0027(6)
C56 0.0350(9) 0.0294(9) 0.0339(9) -0.0008(7) 0.0060(7) -0.0014(7)
C57 0.0489(11) 0.0360(10) 0.0363(10) -0.0060(8) 0.0129(8) -0.0057(8)
C58 0.0433(11) 0.0430(11) 0.0603(13) -0.0187(10) 0.0208(9) 0.0006(8)
C59 0.0269(9) 0.0513(12) 0.0746(15) -0.0106(11) 0.0074(9) 0.0076(8)
C60 0.0288(8) 0.0413(10) 0.0436(10) -0.0075(8) 0.0020(7) -0.0006(7)
C61 0.0254(7) 0.0279(8) 0.0296(8) 0.0004(7) 0.0036(6) 0.0064(6)
C62 0.0299(8) 0.0308(9) 0.0310(9) 0.0013(7) 0.0023(7) 0.0051(6)
C63 0.0379(9) 0.0280(9) 0.0490(11) -0.0013(8) 0.0106(8) 0.0004(7)
C64 0.0599(12) 0.0302(10) 0.0428(11) 0.0095(8) 0.0190(9) 0.0092(8)
C65 0.0562(11) 0.0412(11) 0.0289(9) 0.0054(8) 0.0061(8) 0.0165(9)
C66 0.0356(9) 0.0325(9) 0.0309(9) -0.0010(7) 0.0007(7) 0.0073(7)
C67 0.0305(8) 0.0242(8) 0.0265(8) -0.0024(6) -0.0009(6) 0.0000(6)
C68 0.0383(9) 0.0277(8) 0.0296(9) -0.0036(7) 0.0028(7) -0.0014(7)
C69 0.0635(12) 0.0242(8) 0.0264(9) 0.0031(7) -0.0019(8) 0.0023(8)
C70 0.0463(10) 0.0335(9) 0.0386(10) -0.0038(8) -0.0141(8) 0.0130(8)
C71 0.0317(9) 0.0353(9) 0.0442(10) -0.0045(8) -0.0032(7) 0.0058(7)
C72 0.0305(8) 0.0274(8) 0.0323(9) 0.0010(7) -0.0003(7) 0.0036(6)
F21 0.0380(6) 0.0529(7) 0.0566(7) -0.0179(6) 0.0185(5) -0.0134(5)
F22 0.0427(6) 0.0583(7) 0.0789(9) -0.0148(6) 0.0074(6) -0.0230(5)
F23 0.0698(8) 0.0454(7) 0.0634(8) -0.0192(6) -0.0069(6) -0.0153(6)
F24 0.0735(8) 0.0468(7) 0.0445(7) -0.0184(5) 0.0115(6) 0.0000(6)
F25 0.0379(5) 0.0422(6) 0.0379(6) -0.0053(5) 0.0104(4) 0.0005(4)
F26 0.0479(6) 0.0413(6) 0.0316(5) -0.0048(4) -0.0060(4) 0.0077(4)
F27 0.0811(8) 0.0509(7) 0.0355(6) -0.0141(5) 0.0107(6) -0.0016(6)
F28 0.0626(8) 0.0717(9) 0.0880(10) -0.0351(8) 0.0295(7) 0.0135(7)
F29 0.0374(6) 0.0891(10) 0.1116(12) -0.0320(9) -0.0062(7) 0.0299(6)
F30 0.0341(5) 0.0575(7) 0.0555(7) -0.0097(6) -0.0116(5) 0.0104(5)
F31 0.0383(5) 0.0370(5) 0.0394(6) -0.0001(4) -0.0073(4) -0.0050(4)
F32 0.0592(7) 0.0366(6) 0.0707(8) 0.0015(6) 0.0097(6) -0.0161(5)
F33 0.1057(11) 0.0412(7) 0.0566(8) 0.0187(6) 0.0259(7) 0.0005(6)
F34 0.0984(10) 0.0566(7) 0.0305(6) 0.0097(5) -0.0013(6) 0.0189(7)
F35 0.0516(6) 0.0455(6) 0.0365(6) -0.0004(5) -0.0143(5) 0.0023(5)
F36 0.0478(6) 0.0382(6) 0.0380(6) 0.0048(5) 0.0108(5) -0.0049(4)
F37 0.0873(9) 0.0414(6) 0.0385(6) 0.0151(5) -0.0005(6) 0.0069(6)
F38 0.0666(8) 0.0518(7) 0.0573(7) 0.0041(6) -0.0226(6) 0.0259(6)
F39 0.0283(5) 0.0603(7) 0.0711(8) 0.0043(6) -0.0009(5) 0.0139(5)
F40 0.0287(5) 0.0429(6) 0.0477(6) 0.0120(5) 0.0087(4) 0.0053(4)

loop_
_atom_type_symbol
_atom_type_description
_atom_type_scat_dispersion_real
_atom_type_scat_dispersion_imag
_atom_type_scat_source
C C 0.0033 0.0016 'International Tables Vol C Tables 4.2.6.8 and 6.1.1.4'
H H 0.0000 0.0000 'International Tables Vol C Tables 4.2.6.8 and 6.1.1.4'
B B 0.0013 0.0007 'International Tables Vol C Tables 4.2.6.8 and 6.1.1.4'
F F 0.0171 0.0103 'International Tables Vol C Tables 4.2.6.8 and 6.1.1.4'
Si Si 0.0817 0.0704 'International Tables Vol C Tables 4.2.6.8 and 6.1.1.4'

loop_
_geom_angle_atom_site_label_1
_geom_angle_atom_site_label_2
_geom_angle_atom_site_label_3
_geom_angle
C11 Si1 C12 112.94(13)
C11 Si1 C10 113.49(12)
C12 Si1 C10 114.44(13)
C11 Si1 C1 103.46(10)
C12 Si1 C1 102.35(9)
C10 Si1 C1 108.81(9)
C6 C1 C2 118.25(19)
C6 C1 Si1 99.64(12)
C2 C1 Si1 99.61(12)
C6 C1 H1 120.8(12)
C2 C1 H1 117.6(12)
Si1 C1 H1 89.1(12)
C3 C2 C1 120.35(18)
C3 C2 H2 119.8
C1 C2 H2 119.8
C2 C3 C4 120.89(17)
C2 C3 H3 119.6
C4 C3 H3 119.6
C3 C4 C5 118.85(18)
C3 C4 C7 121.39(17)
C5 C4 C7 119.76(17)
C6 C5 C4 120.73(18)
C6 C5 H5 119.6
C4 C5 H5 119.6
C5 C6 C1 120.56(17)
C5 C6 H6 119.7
C1 C6 H6 119.7
C4 C7 C8 112.71(16)
C4 C7 H7A 109.1
C8 C7 H7A 109.1
C4 C7 H7B 109.1
C8 C7 H7B 109.1
H7A C7 H7B 107.8
C9 C8 C7 113.2(2)
C9 C8 H8A 108.9
C7 C8 H8A 108.9
C9 C8 H8B 108.9
C7 C8 H8B 108.9
H8A C8 H8B 107.8
C8 C9 H9A 109.5
C8 C9 H9B 109.5
H9A C9 H9B 109.5
C8 C9 H9C 109.5
H9A C9 H9C 109.5
H9B C9 H9C 109.5
Si1 C10 H10A 109.5
Si1 C10 H10B 109.5
H10A C10 H10B 109.5
Si1 C10 H10C 109.5
H10A C10 H10C 109.5
H10B C10 H10C 109.5
Si1 C11 H11A 109.5
Si1 C11 H11B 109.5
H11A C11 H11B 109.5
Si1 C11 H11C 109.5
H11A C11 H11C 109.5
H11B C11 H11C 109.5
Si1 C12 H12A 109.5
Si1 C12 H12B 109.5
H12A C12 H12B 109.5
Si1 C12 H12C 109.5
H12A C12 H12C 109.5
H12B C12 H12C 109.5
C25 B1 C31 100.85(13)
C25 B1 C13 113.60(13)
C31 B1 C13 115.34(13)
C25 B1 C19 114.49(12)
C31 B1 C19 112.18(13)
C13 B1 C19 101.01(13)
C14 C13 C18 113.12(16)
C14 C13 B1 126.76(14)
C18 C13 B1 119.20(15)
F1 C14 C15 114.94(16)
F1 C14 C13 121.26(14)
C15 C14 C13 123.77(17)
F2 C15 C16 119.85(17)
F2 C15 C14 120.11(18)
C16 C15 C14 120.03(19)
F3 C16 C17 120.9(2)
F3 C16 C15 119.9(2)
C17 C16 C15 119.11(17)
F4 C17 C16 120.31(19)
F4 C17 C18 120.4(2)
C16 C17 C18 119.28(18)
F5 C18 C17 116.03(16)
F5 C18 C13 119.26(16)
C17 C18 C13 124.68(18)
C24 C19 C20 113.37(15)
C24 C19 B1 126.40(15)
C20 C19 B1 119.77(14)
F6 C20 C21 116.41(16)
F6 C20 C19 119.02(15)
C21 C20 C19 124.57(17)
F7 C21 C22 119.97(17)
F7 C21 C20 121.02(18)
C22 C21 C20 119.01(17)
F8 C22 C23 120.16(19)
F8 C22 C21 120.25(19)
C23 C22 C21 119.59(17)
F9 C23 C22 120.00(17)
F9 C23 C24 120.64(18)
C22 C23 C24 119.36(18)
F10 C24 C23 114.35(16)
F10 C24 C19 121.54(15)
C23 C24 C19 124.10(17)
C26 C25 C30 112.99(14)
C26 C25 B1 127.04(14)
C30 C25 B1 119.41(13)
F11 C26 C27 114.91(14)
F11 C26 C25 120.69(15)
C27 C26 C25 124.38(15)
F12 C27 C28 119.79(15)
F12 C27 C26 120.51(16)
C28 C27 C26 119.70(15)
F13 C28 C27 120.81(15)
F13 C28 C29 120.17(16)
C27 C28 C29 119.02(15)
F14 C29 C30 121.40(15)
F14 C29 C28 119.51(15)
C30 C29 C28 119.10(16)
F15 C30 C29 116.20(14)
F15 C30 C25 119.00(14)
C29 C30 C25 124.80(15)
C36 C31 C32 113.22(16)
C36 C31 B1 127.90(15)
C32 C31 B1 118.53(14)
F16 C32 C33 116.06(17)
F16 C32 C31 119.05(15)
C33 C32 C31 124.88(18)
F17 C33 C34 120.24(19)
F17 C33 C32 120.61(19)
C34 C33 C32 119.15(19)
F18 C34 C35 120.5(2)
F18 C34 C33 120.4(2)
C35 C34 C33 119.08(18)
F19 C35 C34 120.25(18)
F19 C35 C36 119.83(19)
C34 C35 C36 119.91(18)
F20 C36 C31 121.21(15)
F20 C36 C35 115.05(16)
C31 C36 C35 123.74(18)
C47 Si2 C46 113.08(12)
C47 Si2 C48 112.85(12)
C46 Si2 C48 114.04(12)
C47 Si2 C37 104.67(10)
C46 Si2 C37 107.92(9)
C48 Si2 C37 103.18(10)
C42 C37 C38 117.93(19)
C42 C37 Si2 100.79(13)
C38 C37 Si2 98.34(13)
C42 C37 H37 119.6(13)
C38 C37 H37 118.7(12)
Si2 C37 H37 90.3(12)
C39 C38 C37 120.11(18)
C39 C38 H38 119.9
C37 C38 H38 119.9
C38 C39 C40 121.35(18)
C38 C39 H39 119.3
C40 C39 H39 119.3
C41 C40 C39 118.77(19)
C41 C40 C43 120.7(2)
C39 C40 C43 120.5(2)
C42 C41 C40 120.92(19)
C42 C41 H41 119.5
C40 C41 H41 119.5
C41 C42 C37 120.56(18)
C41 C42 H42 119.7
C37 C42 H42 119.7
C40 C43 C44 113.5(2)
C40 C43 H43A 108.9
C44 C43 H43A 108.9
C40 C43 H43B 108.9
C44 C43 H43B 108.9
H43A C43 H43B 107.7
C43 C44 C45 115.6(2)
C43 C44 H44A 108.4
C45 C44 H44A 108.4
C43 C44 H44B 108.4
C45 C44 H44B 108.4
H44A C44 H44B 107.5
C44 C45 H45A 109.5
C44 C45 H45B 109.5
H45A C45 H45B 109.5
C44 C45 H45C 109.5
H45A C45 H45C 109.5
H45B C45 H45C 109.5
Si2 C46 H46A 109.5
Si2 C46 H46B 109.5
H46A C46 H46B 109.5
Si2 C46 H46C 109.5
H46A C46 H46C 109.5
H46B C46 H46C 109.5
Si2 C47 H47A 109.5
Si2 C47 H47B 109.5
H47A C47 H47B 109.5
Si2 C47 H47C 109.5
H47A C47 H47C 109.5
H47B C47 H47C 109.5
Si2 C48 H48A 109.5
Si2 C48 H48B 109.5
H48A C48 H48B 109.5
Si2 C48 H48C 109.5
H48A C48 H48C 109.5
H48B C48 H48C 109.5
C67 B2 C61 113.69(12)
C67 B2 C55 112.43(13)
C61 B2 C55 101.32(12)
C67 B2 C49 102.12(12)
C61 B2 C49 112.58(13)
C55 B2 C49 115.22(12)
C50 C49 C54 112.97(15)
C50 C49 B2 128.16(14)
C54 C49 B2 118.73(14)
F21 C50 C49 120.94(15)
F21 C50 C51 115.09(15)
C49 C50 C51 123.96(16)
F22 C51 C52 119.59(16)
F22 C51 C50 120.36(17)
C52 C51 C50 120.05(16)
F23 C52 C51 120.55(17)
F23 C52 C53 120.53(17)
C51 C52 C53 118.92(16)
F24 C53 C52 120.14(16)
F24 C53 C54 120.63(17)
C52 C53 C54 119.23(16)
F25 C54 C53 116.29(15)
F25 C54 C49 118.92(14)
C53 C54 C49 124.76(16)
C56 C55 C60 112.59(15)
C56 C55 B2 126.32(14)
C60 C55 B2 120.33(14)
F26 C56 C57 114.08(15)
F26 C56 C55 121.32(14)
C57 C56 C55 124.56(16)
F27 C57 C58 119.78(16)
F27 C57 C56 120.42(17)
C58 C57 C56 119.76(17)
F28 C58 C57 120.13(19)
F28 C58 C59 120.62(19)
C57 C58 C59 119.21(16)
F29 C59 C58 120.41(17)
F29 C59 C60 120.80(19)
C58 C59 C60 118.78(17)
F30 C60 C59 115.93(16)
F30 C60 C55 118.98(15)
C59 C60 C55 125.07(17)
C66 C61 C62 113.07(15)
C66 C61 B2 126.36(14)
C62 C61 B2 120.19(14)
F31 C62 C63 116.03(15)
F31 C62 C61 119.25(14)
C63 C62 C61 124.71(16)
F32 C63 C62 121.04(17)
F32 C63 C64 119.91(16)
C62 C63 C64 119.04(17)
F33 C64 C65 120.71(18)
F33 C64 C63 119.86(18)
C65 C64 C63 119.42(16)
F34 C65 C64 120.35(17)
F34 C65 C66 120.25(18)
C64 C65 C66 119.39(17)
F35 C66 C61 120.81(15)
F35 C66 C65 114.85(15)
C61 C66 C65 124.33(17)
C72 C67 C68 113.76(14)
C72 C67 B2 126.93(14)
C68 C67 B2 119.18(14)
F36 C68 C69 116.75(15)
F36 C68 C67 118.97(14)
C69 C68 C67 124.25(16)
F37 C69 C70 119.63(16)
F37 C69 C68 121.07(17)
C70 C69 C68 119.30(16)
F38 C70 C71 120.63(17)
F38 C70 C69 120.30(17)
C71 C70 C69 119.07(15)
F39 C71 C70 120.49(15)
F39 C71 C72 119.67(16)
C70 C71 C72 119.85(16)
F40 C72 C67 121.87(13)
F40 C72 C71 114.46(14)
C67 C72 C71 123.67(15)

loop_
_geom_bond_atom_site_label_1
_geom_bond_atom_site_label_2
_geom_bond_distance
Si1 C11 1.836(2)
Si1 C12 1.838(2)
Si1 C10 1.839(2)
Si1 C1 2.1370(19)
C1 C6 1.409(3)
C1 C2 1.411(3)
C1 H1 0.97(2)
C2 C3 1.372(3)
C2 H2 0.9500
C3 C4 1.397(3)
C3 H3 0.9500
C4 C5 1.400(3)
C4 C7 1.498(3)
C5 C6 1.371(3)
C5 H5 0.9500
C6 H6 0.9500
C7 C8 1.518(3)
C7 H7A 0.9900
C7 H7B 0.9900
C8 C9 1.514(3)
C8 H8A 0.9900
C8 H8B 0.9900
C9 H9A 0.9800
C9 H9B 0.9800
C9 H9C 0.9800
C10 H10A 0.9800
C10 H10B 0.9800
C10 H10C 0.9800
C11 H11A 0.9800
C11 H11B 0.9800
C11 H11C 0.9800
C12 H12A 0.9800
C12 H12B 0.9800
C12 H12C 0.9800
B1 C25 1.653(2)
B1 C31 1.655(2)
B1 C13 1.655(2)
B1 C19 1.656(2)
C13 C14 1.386(2)
C13 C18 1.391(2)
C14 F1 1.349(2)
C14 C15 1.386(2)
C15 F2 1.347(2)
C15 C16 1.366(3)
C16 F3 1.343(2)
C16 C17 1.366(3)
C17 F4 1.343(2)
C17 C18 1.380(3)
C18 F5 1.354(2)
C19 C24 1.385(2)
C19 C20 1.388(2)
C20 F6 1.356(2)
C20 C21 1.374(2)
C21 F7 1.345(2)
C21 C22 1.372(3)
C22 F8 1.353(2)
C22 C23 1.366(3)
C23 F9 1.341(2)
C23 C24 1.381(3)
C24 F10 1.352(2)
C25 C26 1.384(2)
C25 C30 1.390(2)
C26 F11 1.3590(19)
C26 C27 1.376(2)
C27 F12 1.3472(18)
C27 C28 1.369(3)
C28 F13 1.3451(19)
C28 C29 1.376(2)
C29 F14 1.340(2)
C29 C30 1.373(2)
C30 F15 1.3541(17)
C31 C36 1.383(2)
C31 C32 1.390(2)
C32 F16 1.353(2)
C32 C33 1.375(3)
C33 F17 1.346(2)
C33 C34 1.370(3)
C34 F18 1.345(2)
C34 C35 1.368(3)
C35 F19 1.355(2)
C35 C36 1.386(3)
C36 F20 1.353(2)
Si2 C47 1.829(2)
Si2 C46 1.838(2)
Si2 C48 1.846(2)
Si2 C37 2.139(2)
C37 C42 1.409(3)
C37 C38 1.413(3)
C37 H37 0.92(2)
C38 C39 1.362(3)
C38 H38 0.9500
C39 C40 1.393(3)
C39 H39 0.9500
C40 C41 1.388(3)
C40 C43 1.495(3)
C41 C42 1.367(3)
C41 H41 0.9500
C42 H42 0.9500
C43 C44 1.497(3)
C43 H43A 0.9900
C43 H43B 0.9900
C44 C45 1.501(3)
C44 H44A 0.9900
C44 H44B 0.9900
C45 H45A 0.9800
C45 H45B 0.9800
C45 H45C 0.9800
C46 H46A 0.9800
C46 H46B 0.9800
C46 H46C 0.9800
C47 H47A 0.9800
C47 H47B 0.9800
C47 H47C 0.9800
C48 H48A 0.9800
C48 H48B 0.9800
C48 H48C 0.9800
B2 C67 1.650(2)
B2 C61 1.652(2)
B2 C55 1.656(2)
B2 C49 1.660(2)
C49 C50 1.383(2)
C49 C54 1.392(2)
C50 F21 1.355(2)
C50 C51 1.384(2)
C51 F22 1.353(2)
C51 C52 1.365(3)
C52 F23 1.345(2)
C52 C53 1.371(3)
C53 F24 1.346(2)
C53 C54 1.377(2)
C54 F25 1.3482(19)
C55 C56 1.385(2)
C55 C60 1.389(2)
C56 F26 1.3565(19)
C56 C57 1.381(2)
C57 F27 1.345(2)
C57 C58 1.360(3)
C58 F28 1.346(2)
C58 C59 1.377(3)
C59 F29 1.336(2)
C59 C60 1.380(3)
C60 F30 1.361(2)
C61 C66 1.384(2)
C61 C62 1.392(2)
C62 F31 1.3535(19)
C62 C63 1.375(2)
C63 F32 1.345(2)
C63 C64 1.379(3)
C64 F33 1.345(2)
C64 C65 1.364(3)
C65 F34 1.341(2)
C65 C66 1.386(3)
C66 F35 1.350(2)
C67 C72 1.384(2)
C67 C68 1.385(2)
C68 F36 1.3477(19)
C68 C69 1.380(2)
C69 F37 1.346(2)
C69 C70 1.378(3)
C70 F38 1.3447(19)
C70 C71 1.362(3)
C71 F39 1.349(2)
C71 C72 1.390(2)
C72 F40 1.3524(19)

loop_
_geom_torsion_atom_site_label_1
_geom_torsion_atom_site_label_2
_geom_torsion_atom_site_label_3
_geom_torsion_atom_site_label_4
_geom_torsion
C11 Si1 C1 C6 -62.83(16)
C12 Si1 C1 C6 179.60(15)
C10 Si1 C1 C6 58.14(16)
C11 Si1 C1 C2 176.13(15)
C12 Si1 C1 C2 58.56(16)
C10 Si1 C1 C2 -62.91(17)
C6 C1 C2 C3 -6.6(3)
Si1 C1 C2 C3 99.90(18)
C1 C2 C3 C4 2.3(3)
C2 C3 C4 C5 2.0(3)
C2 C3 C4 C7 -177.59(17)
C3 C4 C5 C6 -1.9(3)
C7 C4 C5 C6 177.65(17)
C4 C5 C6 C1 -2.5(3)
C2 C1 C6 C5 6.7(3)
Si1 C1 C6 C5 -99.81(17)
C3 C4 C7 C8 116.2(2)
C5 C4 C7 C8 -63.3(2)
C4 C7 C8 C9 -179.42(19)
C25 B1 C13 C14 14.7(2)
C31 B1 C13 C14 130.47(17)
C19 B1 C13 C14 -108.35(17)
C25 B1 C13 C18 -176.97(14)
C31 B1 C13 C18 -61.2(2)
C19 B1 C13 C18 59.94(18)
C18 C13 C14 F1 -177.37(14)
B1 C13 C14 F1 -8.5(2)
C18 C13 C14 C15 0.4(2)
B1 C13 C14 C15 169.32(16)
F1 C14 C15 F2 -1.7(2)
C13 C14 C15 F2 -179.59(16)
F1 C14 C15 C16 177.09(16)
C13 C14 C15 C16 -0.8(3)
F2 C15 C16 F3 0.0(3)
C14 C15 C16 F3 -178.79(16)
F2 C15 C16 C17 178.88(16)
C14 C15 C16 C17 0.1(3)
F3 C16 C17 F4 0.6(3)
C15 C16 C17 F4 -178.30(16)
F3 C16 C17 C18 179.83(16)
C15 C16 C17 C18 0.9(3)
F4 C17 C18 F5 -0.2(2)
C16 C17 C18 F5 -179.38(16)
F4 C17 C18 C13 177.83(15)
C16 C17 C18 C13 -1.4(3)
C14 C13 C18 F5 178.62(14)
B1 C13 C18 F5 8.8(2)
C14 C13 C18 C17 0.7(2)
B1 C13 C18 C17 -169.13(16)
C25 B1 C19 C24 129.48(17)
C31 B1 C19 C24 15.3(2)
C13 B1 C19 C24 -108.05(18)
C25 B1 C19 C20 -58.8(2)
C31 B1 C19 C20 -172.97(14)
C13 B1 C19 C20 63.65(17)
C24 C19 C20 F6 178.68(14)
B1 C19 C20 F6 5.9(2)
C24 C19 C20 C21 -0.4(2)
B1 C19 C20 C21 -173.12(15)
F6 C20 C21 F7 -0.2(2)
C19 C20 C21 F7 178.87(15)
F6 C20 C21 C22 -179.42(15)
C19 C20 C21 C22 -0.3(3)
F7 C21 C22 F8 0.6(3)
C20 C21 C22 F8 179.79(16)
F7 C21 C22 C23 -178.72(17)
C20 C21 C22 C23 0.5(3)
F8 C22 C23 F9 -0.2(3)
C21 C22 C23 F9 179.08(17)
F8 C22 C23 C24 -179.21(16)
C21 C22 C23 C24 0.1(3)
F9 C23 C24 F10 -1.1(3)
C22 C23 C24 F10 177.89(16)
F9 C23 C24 C19 -179.88(16)
C22 C23 C24 C19 -0.9(3)
C20 C19 C24 F10 -177.70(15)
B1 C19 C24 F10 -5.5(3)
C20 C19 C24 C23 1.0(2)
B1 C19 C24 C23 173.16(16)
C31 B1 C25 C26 106.58(17)
C13 B1 C25 C26 -129.42(16)
C19 B1 C25 C26 -14.1(2)
C31 B1 C25 C30 -64.11(17)
C13 B1 C25 C30 59.90(19)
C19 B1 C25 C30 175.24(14)
C30 C25 C26 F11 177.68(14)
B1 C25 C26 F11 6.5(2)
C30 C25 C26 C27 -1.0(2)
B1 C25 C26 C27 -172.21(16)
F11 C26 C27 F12 1.2(2)
C25 C26 C27 F12 179.97(15)
F11 C26 C27 C28 -178.38(15)
C25 C26 C27 C28 0.4(3)
F12 C27 C28 F13 0.8(2)
C26 C27 C28 F13 -179.57(15)
F12 C27 C28 C29 -179.35(15)
C26 C27 C28 C29 0.2(2)
F13 C28 C29 F14 0.1(2)
C27 C28 C29 F14 -179.73(15)
F13 C28 C29 C30 179.68(15)
C27 C28 C29 C30 -0.1(2)
F14 C29 C30 F15 -1.4(2)
C28 C29 C30 F15 178.97(15)
F14 C29 C30 C25 178.97(15)
C28 C29 C30 C25 -0.6(3)
C26 C25 C30 F15 -178.43(14)
B1 C25 C30 F15 -6.5(2)
C26 C25 C30 C29 1.1(2)
B1 C25 C30 C29 173.07(15)
C25 B1 C31 C36 111.19(18)
C13 B1 C31 C36 -11.6(2)
C19 B1 C31 C36 -126.53(18)
C25 B1 C31 C32 -61.59(18)
C13 B1 C31 C32 175.60(15)
C19 B1 C31 C32 60.7(2)
C36 C31 C32 F16 179.33(15)
B1 C31 C32 F16 -6.9(2)
C36 C31 C32 C33 0.2(3)
B1 C31 C32 C33 174.03(18)
F16 C32 C33 F17 0.8(3)
C31 C32 C33 F17 179.93(18)
F16 C32 C33 C34 -179.02(19)
C31 C32 C33 C34 0.1(3)
F17 C33 C34 F18 -0.4(4)
C32 C33 C34 F18 179.4(2)
F17 C33 C34 C35 -179.8(2)
C32 C33 C34 C35 0.1(3)
F18 C34 C35 F19 -0.5(3)
C33 C34 C35 F19 178.8(2)
F18 C34 C35 C36 -179.9(2)
C33 C34 C35 C36 -0.6(3)
C32 C31 C36 F20 179.85(15)
B1 C31 C36 F20 6.8(3)
C32 C31 C36 C35 -0.8(3)
B1 C31 C36 C35 -173.87(18)
F19 C35 C36 F20 1.0(3)
C34 C35 C36 F20 -179.60(19)
F19 C35 C36 C31 -178.40(17)
C34 C35 C36 C31 1.0(3)
C47 Si2 C37 C42 -57.10(17)
C46 Si2 C37 C42 63.61(17)
C48 Si2 C37 C42 -175.36(15)
C47 Si2 C37 C38 -177.75(15)
C46 Si2 C37 C38 -57.05(16)
C48 Si2 C37 C38 63.99(16)
C42 C37 C38 C39 -7.1(3)
Si2 C37 C38 C39 99.82(19)
C37 C38 C39 C40 4.0(3)
C38 C39 C40 C41 0.5(3)
C38 C39 C40 C43 -177.7(2)
C39 C40 C41 C42 -1.7(3)
C43 C40 C41 C42 176.5(2)
C40 C41 C42 C37 -1.6(3)
C38 C37 C42 C41 6.0(3)
Si2 C37 C42 C41 -99.59(19)
C41 C40 C43 C44 -71.9(3)
C39 C40 C43 C44 106.3(3)
C40 C43 C44 C45 -173.0(2)
C67 B2 C49 C50 -111.50(18)
C61 B2 C49 C50 126.20(17)
C55 B2 C49 C50 10.7(2)
C67 B2 C49 C54 63.90(18)
C61 B2 C49 C54 -58.41(19)
C55 B2 C49 C54 -173.93(14)
C54 C49 C50 F21 -177.32(15)
B2 C49 C50 F21 -1.7(3)
C54 C49 C50 C51 3.8(2)
B2 C49 C50 C51 179.38(16)
F21 C50 C51 F22 -0.9(3)
C49 C50 C51 F22 178.06(17)
F21 C50 C51 C52 178.71(16)
C49 C50 C51 C52 -2.3(3)
F22 C51 C52 F23 0.1(3)
C50 C51 C52 F23 -179.55(16)
F22 C51 C52 C53 178.89(17)
C50 C51 C52 C53 -0.7(3)
F23 C52 C53 F24 0.3(3)
C51 C52 C53 F24 -178.53(16)
F23 C52 C53 C54 -179.29(16)
C51 C52 C53 C54 1.9(3)
F24 C53 C54 F25 -1.5(2)
C52 C53 C54 F25 178.04(15)
F24 C53 C54 C49 -179.75(16)
C52 C53 C54 C49 -0.2(3)
C50 C49 C54 F25 179.29(14)
B2 C49 C54 F25 3.2(2)
C50 C49 C54 C53 -2.5(2)
B2 C49 C54 C53 -178.61(15)
C67 B2 C55 C56 -17.5(2)
C61 B2 C55 C56 104.26(17)
C49 B2 C55 C56 -133.93(16)
C67 B2 C55 C60 173.23(14)
C61 B2 C55 C60 -65.03(18)
C49 B2 C55 C60 56.8(2)
C60 C55 C56 F26 176.61(15)
B2 C55 C56 F26 6.6(2)
C60 C55 C56 C57 -1.1(2)
B2 C55 C56 C57 -171.07(16)
F26 C56 C57 F27 -0.5(2)
C55 C56 C57 F27 177.29(15)
F26 C56 C57 C58 -178.18(16)
C55 C56 C57 C58 -0.3(3)
F27 C57 C58 F28 1.7(3)
C56 C57 C58 F28 179.37(17)
F27 C57 C58 C59 -176.07(18)
C56 C57 C58 C59 1.6(3)
F28 C58 C59 F29 1.4(3)
C57 C58 C59 F29 179.18(19)
F28 C58 C59 C60 -179.09(18)
C57 C58 C59 C60 -1.3(3)
F29 C59 C60 F30 -2.5(3)
C58 C59 C60 F30 177.99(18)
F29 C59 C60 C55 179.28(18)
C58 C59 C60 C55 -0.2(3)
C56 C55 C60 F30 -176.81(15)
B2 C55 C60 F30 -6.1(2)
C56 C55 C60 C59 1.4(3)
B2 C55 C60 C59 172.03(17)
C67 B2 C61 C66 -131.37(16)
C55 B2 C61 C66 107.78(17)
C49 B2 C61 C66 -15.9(2)
C67 B2 C61 C62 56.29(19)
C55 B2 C61 C62 -64.56(17)
C49 B2 C61 C62 171.80(13)
C66 C61 C62 F31 -177.58(14)
B2 C61 C62 F31 -4.3(2)
C66 C61 C62 C63 1.8(2)
B2 C61 C62 C63 175.08(15)
F31 C62 C63 F32 0.3(2)
C61 C62 C63 F32 -179.10(15)
F31 C62 C63 C64 179.00(15)
C61 C62 C63 C64 -0.4(3)
F32 C63 C64 F33 -0.4(3)
C62 C63 C64 F33 -179.11(16)
F32 C63 C64 C65 178.33(16)
C62 C63 C64 C65 -0.4(3)
F33 C64 C65 F34 -0.2(3)
C63 C64 C65 F34 -178.86(16)
F33 C64 C65 C66 178.35(16)
C63 C64 C65 C66 -0.3(3)
C62 C61 C66 F35 175.76(14)
B2 C61 C66 F35 3.0(2)
C62 C61 C66 C65 -2.6(2)
B2 C61 C66 C65 -175.39(16)
F34 C65 C66 F35 2.1(2)
C64 C65 C66 F35 -176.45(15)
F34 C65 C66 C61 -179.49(15)
C64 C65 C66 C61 2.0(3)
C61 B2 C67 C72 13.4(2)
C55 B2 C67 C72 127.77(16)
C49 B2 C67 C72 -108.17(17)
C61 B2 C67 C68 -171.18(14)
C55 B2 C67 C68 -56.78(19)
C49 B2 C67 C68 67.28(17)
C72 C67 C68 F36 178.63(14)
B2 C67 C68 F36 2.6(2)
C72 C67 C68 C69 -3.4(2)
B2 C67 C68 C69 -179.44(15)
F36 C68 C69 F37 -0.1(2)
C67 C68 C69 F37 -178.14(15)
F36 C68 C69 C70 179.10(15)
C67 C68 C69 C70 1.1(3)
F37 C69 C70 F38 0.2(3)
C68 C69 C70 F38 -179.10(15)
F37 C69 C70 C71 -179.09(16)
C68 C69 C70 C71 1.7(3)
F38 C70 C71 F39 -1.0(3)
C69 C70 C71 F39 178.23(16)
F38 C70 C71 C72 178.95(15)
C69 C70 C71 C72 -1.8(3)
C68 C67 C72 F40 -176.64(14)
B2 C67 C72 F40 -1.0(2)
C68 C67 C72 C71 3.2(2)
B2 C67 C72 C71 178.91(16)
F39 C71 C72 F40 -0.9(2)
C70 C71 C72 F40 179.11(15)
F39 C71 C72 C67 179.19(15)
C70 C71 C72 C67 -0.8(3)
